data_7710170
loop_
_publ_author_name
'Tzegai, Wintana'
'Reil, Michaela'
'Burzlaff, Nicolai'

_publ_section_title
;
 Bis(4-carboxylpyrazol-1-yl)acetic acid: a scorpionate ligand for
 complexes with improved water solubility.
;
_journal_issue 17
_journal_name_full 'Dalton transactions (Cambridge, England : 2003)'
_journal_page_first 6839
_journal_page_last 6845
_journal_paper_doi 10.1039/d2dt00848c
_journal_volume 51
_journal_year 2022
_chemical_formula_moiety 'C10 H8 N4 O6, 1(C4 H8 O)'
_chemical_formula_sum 'C14 H16 N4 O7'
_chemical_formula_weight 352.31
_space_group_crystal_system monoclinic
_space_group_IT_number 15
_space_group_name_Hall '-I 2ya'
_space_group_name_H-M_alt 'I 1 2/a 1'
_atom_sites_solution_hydrogens mixed
_atom_sites_solution_primary dual
_audit_creation_date 2022-03-11
_audit_creation_method
;
Olex2 1.3
(compiled 2020.11.12 svn.r5f609507 for OlexSys, GUI svn.r6408)
;
_audit_update_record
;
2022-03-16 deposited with the CCDC.	2022-04-06 downloaded from the CCDC.
;
_cell_angle_alpha 90
_cell_angle_beta 100.252(2)
_cell_angle_gamma 90
_cell_formula_units_Z 8
_cell_length_a 15.8518(3)
_cell_length_b 15.4697(4)
_cell_length_c 13.9712(2)
_cell_measurement_reflns_used 5473
_cell_measurement_temperature 99.99(10)
_cell_measurement_theta_max 72.2610
_cell_measurement_theta_min 4.2740
_cell_volume 3371.36(12)
_computing_cell_refinement 'CrysAlisPro 1.171.40.67a (Rigaku OD, 2019)'
_computing_data_collection 'CrysAlisPro 1.171.40.67a (Rigaku OD, 2019)'
_computing_data_reduction 'CrysAlisPro 1.171.40.67a (Rigaku OD, 2019)'
_computing_molecular_graphics 'Olex2 1.3 (Dolomanov et al., 2009)'
_computing_publication_material 'Olex2 1.3 (Dolomanov et al., 2009)'
_computing_structure_refinement 'SHELXL 2018/3 (Sheldrick, 2015)'
_computing_structure_solution 'SHELXT  (Sheldrick, 2015)'
_diffrn_ambient_environment N~2~
_diffrn_ambient_temperature 99.99(10)
_diffrn_detector 'CCD plate'
_diffrn_detector_area_resol_mean 5.2903
_diffrn_detector_type AtlasS2
_diffrn_measured_fraction_theta_full 1.000
_diffrn_measured_fraction_theta_max 0.983
_diffrn_measurement_details
;
List of Runs (angles in degrees, time in seconds):

  # Type    Start    End  Width  t~exp~   \w     \q     \k     \f   Frames
#--------------------------------------------------------------------------
  1  \w   -116.00 -17.00   1.00    3.00    --  -41.48 -38.00 -90.00   99
  2  \w    -87.00  -6.00   1.00    3.00    --  -41.48 125.00  60.00   81
  3  \w     31.00 112.00   1.00    9.00    --  104.33-125.00 -90.00   81
  4  \w     31.00 130.00   1.00    9.00    --  104.33 -45.00 -60.00   99
  5  \w     97.00 178.00   1.00    9.00    --  104.33 125.00  90.00   81
  6  \w    103.00 178.00   1.00    9.00    --  104.33  77.00 -30.00   75
  7  \w    103.00 178.00   1.00    9.00    --  104.33  77.00  30.00   75
  8  \w     28.00 137.00   1.00    9.00    --  104.33 -77.00 -90.00  109
  9  \w     76.00 178.00   1.00    9.00    --  104.33  30.00-180.00  102
 10  \w   -116.00 -65.00   1.00    3.00    --  -41.48 -38.00   0.00   51
 11  \w     13.00 114.00   1.00    3.00    --   41.48  57.00 120.00  101
;
_diffrn_measurement_device 'four-circle diffractometer'
_diffrn_measurement_device_type 'SuperNova, Dual, Cu at home/near, AtlasS2'
_diffrn_measurement_method '\w scans'
_diffrn_orient_matrix_type 'CrysAlisPro convention (1999,Acta A55,543-557)'
_diffrn_orient_matrix_UB_11 -0.0501663000
_diffrn_orient_matrix_UB_12 -0.0852200000
_diffrn_orient_matrix_UB_13 -0.0205984000
_diffrn_orient_matrix_UB_21 -0.0719660000
_diffrn_orient_matrix_UB_22 0.0366210000
_diffrn_orient_matrix_UB_23 0.0493080000
_diffrn_orient_matrix_UB_31 -0.0454852000
_diffrn_orient_matrix_UB_32 0.0360955000
_diffrn_orient_matrix_UB_33 -0.0984805000
_diffrn_radiation_monochromator mirror
_diffrn_radiation_probe x-ray
_diffrn_radiation_type 'Cu K\a'
_diffrn_radiation_wavelength 1.54184
_diffrn_reflns_av_R_equivalents 0.0204
_diffrn_reflns_av_unetI/netI 0.0197
_diffrn_reflns_Laue_measured_fraction_full 1.000
_diffrn_reflns_Laue_measured_fraction_max 0.983
_diffrn_reflns_limit_h_max 19
_diffrn_reflns_limit_h_min -19
_diffrn_reflns_limit_k_max 18
_diffrn_reflns_limit_k_min -19
_diffrn_reflns_limit_l_max 11
_diffrn_reflns_limit_l_min -17
_diffrn_reflns_number 9810
_diffrn_reflns_point_group_measured_fraction_full 1.000
_diffrn_reflns_point_group_measured_fraction_max 0.983
_diffrn_reflns_theta_full 67.684
_diffrn_reflns_theta_max 72.726
_diffrn_reflns_theta_min 4.025
_diffrn_source 'micro-focus sealed X-ray tube'
_diffrn_source_type 'SuperNova (Cu) X-ray Source'
_exptl_absorpt_coefficient_mu 0.970
_exptl_absorpt_correction_T_max 1.000
_exptl_absorpt_correction_T_min 0.492
_exptl_absorpt_correction_type gaussian
_exptl_absorpt_process_details
;
CrysAlisPro 1.171.40.67a (Rigaku Oxford Diffraction, 2019)
Numerical absorption correction based on gaussian integration over
			a multifaceted crystal model
Empirical absorption correction using spherical harmonics,
 implemented in SCALE3 ABSPACK scaling algorithm.
;
_exptl_crystal_colour colourless
_exptl_crystal_colour_primary colourless
_exptl_crystal_density_diffrn 1.388
_exptl_crystal_description block
_exptl_crystal_F_000 1472
_exptl_crystal_size_max 0.451
_exptl_crystal_size_mid 0.131
_exptl_crystal_size_min 0.099
_refine_diff_density_max 0.713
_refine_diff_density_min -0.379
_refine_diff_density_rms 0.053
_refine_ls_extinction_method none
_refine_ls_goodness_of_fit_ref 1.061
_refine_ls_hydrogen_treatment mixed
_refine_ls_matrix_type full
_refine_ls_number_parameters 348
_refine_ls_number_reflns 3302
_refine_ls_number_restraints 296
_refine_ls_restrained_S_all 1.087
_refine_ls_R_factor_all 0.0552
_refine_ls_R_factor_gt 0.0508
_refine_ls_shift/su_max 0.000
_refine_ls_shift/su_mean 0.000
_refine_ls_structure_factor_coef Fsqd
_refine_ls_weighting_details 'w=1/[\s^2^(Fo^2^)+(0.0652P)^2^+4.7913P] where P=(Fo^2^+2Fc^2^)/3'
_refine_ls_weighting_scheme calc
_refine_ls_wR_factor_gt 0.1306
_refine_ls_wR_factor_ref 0.1345
_reflns_Friedel_coverage 0.000
_reflns_number_gt 2949
_reflns_number_total 3302
_reflns_threshold_expression 'I > 2\s(I)'
_cod_data_source_file d2dt00848c2.cif
_cod_data_source_block buni210204a
_cod_original_cell_volume 3371.35(12)
_cod_database_code 7710170
_shelx_shelxl_version_number 2018/3
_chemical_oxdiff_formula C14H12N4O7
_shelx_space_group_comment
;
The symmetry employed for this shelxl refinement is uniquely defined
by the following loop, which should always be used as a source of
symmetry information in preference to the above space-group names.
They are only intended as comments.
;
_shelx_estimated_absorpt_t_max 0.910
_shelx_estimated_absorpt_t_min 0.669
_reflns_odcompleteness_completeness 99.97
_reflns_odcompleteness_iscentric 1
_reflns_odcompleteness_theta 66.97
_olex2_refinement_description
;
1. Fixed Uiso
 At 1.2 times of:
  All C(H) groups, All C(H,H) groups
2. Restrained distances
 C32-C31 = C32-C33
 1.44 with sigma of 0.02
 C31-O3 = C34-C33
 1.53 with sigma of 0.02
 O3-C34
 1.54 with sigma of 0.02
 O5-C51 = O5-C54
 1.44 with sigma of 0.02
 C51-C52 = C53-C54
 1.53 with sigma of 0.02
 C52-C53
 1.54 with sigma of 0.02
 C32-O3 = C32-C34 = C31-C34 = O3-C33
 2.38 with sigma of 0.04
 O5-C52 = O5-C53 = C51-C53 = C52-C54
 2.38 with sigma of 0.04
 O3-C33 \\sim C31-C34
 with sigma of 0.04
 C32-O3 \\sim C32-C34
 with sigma of 0.04
 C31-O3 \\sim O3-C34 \\sim C34-C33
 with sigma of 0.02
 C32-C31 \\sim C32-C33
 with sigma of 0.02
 C51-C52 \\sim C52-C53 \\sim C53-C54
 with sigma of 0.02
 O5-C52 \\sim O5-C53
 with sigma of 0.04
 O5-C51 \\sim O5-C54
 with sigma of 0.02
 C52-C54 \\sim C51-C53
 with sigma of 0.04
3. Rigid bond restraints
 C44, O4, C41, C42, C43
 with sigma for 1-2 distances of 0.01 and sigma for 1-3 distances of 0.01
 O1, O2, C2
 with sigma for 1-2 distances of 0.01 and sigma for 1-3 distances of 0.01
 O1, C2, O2
 with sigma for 1-2 distances of 0.01 and sigma for 1-3 distances of 0.01
 O2, C2, O1
 with sigma for 1-2 distances of 0.001 and sigma for 1-3 distances of 0.001
4. Uiso/Uaniso restraints and constraints
C32 \\sim C31 \\sim O3 \\sim C34 \\sim C33: within 2A with sigma of 0.04 and
sigma for terminal atoms of 0.08 within 2A
O5 \\sim C51 \\sim C52 \\sim C53 \\sim C54: within 2A with sigma of 0.04 and
sigma for terminal atoms of 0.08 within 2A
C44 \\sim O4 \\sim C41 \\sim C42 \\sim C43: within 2A with sigma of 0.04 and
sigma for terminal atoms of 0.08 within 2A
O1 \\sim C2 \\sim O2: within 2A with sigma of 0.01 and sigma for terminal atoms
of 0.02 within 2A
Uanis(O5) \\sim Ueq, Uanis(C51) \\sim Ueq, Uanis(C52) \\sim Ueq, Uanis(C53)
\\sim Ueq, Uanis(C54) \\sim Ueq: with sigma of 0.05 and sigma for terminal
atoms of 0.1
Uanis(C32) \\sim Ueq, Uanis(C31) \\sim Ueq, Uanis(O3) \\sim Ueq, Uanis(C34)
\\sim Ueq, Uanis(C33) \\sim Ueq, Uanis(O5) \\sim Ueq, Uanis(C51) \\sim Ueq,
Uanis(C52) \\sim Ueq, Uanis(C53) \\sim Ueq, Uanis(C54) \\sim Ueq: with sigma of
0.05 and sigma for terminal atoms of 0.1
Uanis(C44) \\sim Ueq, Uanis(O4) \\sim Ueq, Uanis(C41) \\sim Ueq, Uanis(C42)
\\sim Ueq, Uanis(C43) \\sim Ueq: with sigma of 0.01 and sigma for terminal
atoms of 0.02
Uanis(C53) \\sim Ueq, Uanis(C52) \\sim Ueq, Uanis(C51) \\sim Ueq, Uanis(O5)
\\sim Ueq, Uanis(C54) \\sim Ueq: with sigma of 0.001 and sigma for terminal
atoms of 0.002
5. Rigid body (RIGU) restrains
 C32, C31, O3, C34, C33
 with sigma for 1-2 distances of 0.004 and sigma for 1-3 distances of 0.004
 O5, C51, C52, C53, C54
 with sigma for 1-2 distances of 0.004 and sigma for 1-3 distances of 0.004
6. Others
 1*[Sof(C32)+Sof(H32a)+Sof(H32b)+Sof(C31)+Sof(H31a)+Sof(H31b)+Sof(O3)+Sof(C34)+
 Sof(H34a)+Sof(H34b)+Sof(C33)+Sof(H33a)+Sof(H33b)]+1*[Sof(O5)+Sof(C51)+
 Sof(H51a)+Sof(H51b)+Sof(C52)+Sof(H52a)+Sof(H52b)+Sof(C53)+Sof(H53a)+Sof(H53b)+
 Sof(C54)+Sof(H54a)+Sof(H54b)]+1*[Sof(C44)+Sof(H44a)+Sof(H44b)+Sof(O4)+Sof(C41)+
 Sof(H41a)+Sof(H41b)+Sof(C42)+Sof(H42a)+Sof(H42b)+Sof(C43)+Sof(H43a)+Sof(H43b)]=
 1 with esd of 0.001
 Sof(C32)=Sof(H32a)=Sof(H32b)=Sof(C31)=Sof(H31a)=Sof(H31b)=Sof(O3)=Sof(C34)=
 Sof(H34a)=Sof(H34b)=Sof(C33)=Sof(H33a)=Sof(H33b)=FVAR(1)
 Sof(O5)=Sof(C51)=Sof(H51a)=Sof(H51b)=Sof(C52)=Sof(H52a)=Sof(H52b)=Sof(C53)=
 Sof(H53a)=Sof(H53b)=Sof(C54)=Sof(H54a)=Sof(H54b)=FVAR(2)
 Sof(C44)=Sof(H44a)=Sof(H44b)=Sof(O4)=Sof(C41)=Sof(H41a)=Sof(H41b)=Sof(C42)=
 Sof(H42a)=Sof(H42b)=Sof(C43)=Sof(H43a)=Sof(H43b)=FVAR(3)
 Sof(H1)=1-FVAR(4)
 Sof(H2)=FVAR(4)
7.a Ternary CH refined with riding coordinates:
 C1(H1a)
7.b Secondary CH2 refined with riding coordinates:
 C32(H32a,H32b), C31(H31a,H31b), C34(H34a,H34b), C33(H33a,H33b), C51(H51a,
 H51b), C52(H52a,H52b), C53(H53a,H53b), C54(H54a,H54b), C44(H44a,H44b),
 C41(H41a,H41b), C42(H42a,H42b), C43(H43a,H43b)
7.c Aromatic/amide H refined with riding coordinates:
 C22(H22)
;
_olex2_date_sample_data_collection 2021-02-04
_olex2_submission_special_instructions 'No special instructions were received'
_oxdiff_exptl_absorpt_empirical_details
;
Empirical correction (ABSPACK) includes:
- Absorption correction using spherical harmonics
- Frame scaling
;
_oxdiff_exptl_absorpt_empirical_full_max 1.343
_oxdiff_exptl_absorpt_empirical_full_min 0.787

loop_
_space_group_symop_operation_xyz
'x, y, z'
'-x+1/2, y, -z'
'x+1/2, y+1/2, z+1/2'
'-x+1, y+1/2, -z+1/2'
'-x, -y, -z'
'x-1/2, -y, z'
'-x+1/2, -y+1/2, -z+1/2'
'x, -y+1/2, z+1/2'

loop_
_atom_site_label
_atom_site_type_symbol
_atom_site_fract_x
_atom_site_fract_y
_atom_site_fract_z
_atom_site_U_iso_or_equiv
_atom_site_adp_type
_atom_site_occupancy
_atom_site_site_symmetry_order
_atom_site_calc_flag
_atom_site_refinement_flags_posn
_atom_site_refinement_flags_adp
_atom_site_refinement_flags_occupancy
_atom_site_disorder_assembly
_atom_site_disorder_group
O11 O 0.64525(9) 0.71184(9) 0.61144(9) 0.0318(3) Uani 1 1 d . . . . .
O21 O 0.36019(8) 0.53120(9) 0.00646(9) 0.0307(3) Uani 1 1 d . . . . .
O12 O 0.63929(9) 0.84659(9) 0.55112(9) 0.0321(3) Uani 1 1 d . . . . .
O22 O 0.28238(8) 0.49047(10) 0.11800(9) 0.0343(3) Uani 1 1 d . . . . .
O2 O 0.76914(9) 0.50712(11) 0.38141(11) 0.0432(4) Uani 1 1 d . U . . .
N12 N 0.65384(9) 0.63718(9) 0.32881(10) 0.0231(3) Uani 1 1 d . . . . .
N22 N 0.56227(9) 0.53238(10) 0.23987(10) 0.0265(3) Uani 1 1 d . . . . .
N11 N 0.65013(10) 0.71684(10) 0.28675(10) 0.0281(3) Uani 1 1 d . . . . .
O1 O 0.69004(13) 0.41453(11) 0.27996(15) 0.0597(5) Uani 1 1 d . U . . .
N21 N 0.52149(11) 0.50152(12) 0.31098(11) 0.0368(4) Uani 1 1 d . . . . .
C14 C 0.65055(10) 0.64218(12) 0.42452(12) 0.0241(4) Uani 1 1 d . . . . .
C24 C 0.51054(11) 0.53950(12) 0.15316(12) 0.0249(4) Uani 1 1 d . . . . .
C13 C 0.64595(11) 0.72829(12) 0.44622(12) 0.0258(4) Uani 1 1 d . . . . .
C1 C 0.65012(10) 0.56151(12) 0.26744(12) 0.0246(4) Uani 1 1 d . . . . .
H1A H 0.671101 0.578519 0.206716 0.029 Uiso 1 1 calc R U . . .
C16 C 0.64322(11) 0.76875(12) 0.54051(12) 0.0261(4) Uani 1 1 d . . . . .
C23 C 0.43083(11) 0.51198(12) 0.16670(13) 0.0275(4) Uani 1 1 d . . . . .
C26 C 0.35158(11) 0.51005(12) 0.09529(13) 0.0276(4) Uani 1 1 d . . . . .
C12 C 0.64632(12) 0.77213(13) 0.35817(13) 0.0304(4) Uani 1 1 d . . . . .
C2 C 0.70840(13) 0.48922(14) 0.31637(15) 0.0362(4) Uani 1 1 d . U . . .
C22 C 0.44173(12) 0.48923(15) 0.26598(14) 0.0364(5) Uani 1 1 d . . . . .
H22 H 0.397153 0.467711 0.296723 0.044 Uiso 1 1 calc R U . . .
C32 C 0.4105(18) 0.7467(8) 0.5113(11) 0.072(4) Uani 0.439(5) 1 d D U P A 1
H32A H 0.461427 0.771919 0.553438 0.086 Uiso 0.439(5) 1 calc R U P A 1
H32B H 0.358060 0.764988 0.535094 0.086 Uiso 0.439(5) 1 calc R U P A 1
C31 C 0.4165(6) 0.6542(5) 0.5058(6) 0.084(2) Uani 0.439(5) 1 d D U P A 1
H31A H 0.477243 0.636340 0.512465 0.101 Uiso 0.439(5) 1 calc R U P A 1
H31B H 0.391887 0.626962 0.558742 0.101 Uiso 0.439(5) 1 calc R U P A 1
O3 O 0.3712(4) 0.6286(4) 0.4161(5) 0.090(2) Uani 0.439(5) 1 d D U P A 1
C34 C 0.3820(7) 0.6937(5) 0.3471(5) 0.094(3) Uani 0.439(5) 1 d D U P A 1
H34A H 0.327962 0.704419 0.300951 0.112 Uiso 0.439(5) 1 calc R U P A 1
H34B H 0.427572 0.677840 0.310169 0.112 Uiso 0.439(5) 1 calc R U P A 1
C33 C 0.4071(10) 0.7696(7) 0.4106(8) 0.085(4) Uani 0.439(5) 1 d D U P A 1
H33A H 0.463910 0.790765 0.401018 0.102 Uiso 0.439(5) 1 calc R U P A 1
H33B H 0.364962 0.816716 0.392580 0.102 Uiso 0.439(5) 1 calc R U P A 1
O5 O 0.2798(6) 0.7125(6) 0.3339(7) 0.075(3) Uani 0.267(5) 1 d D U P B 2
C51 C 0.3402(8) 0.7135(10) 0.2676(9) 0.087(3) Uani 0.267(5) 1 d D U P B 2
H51A H 0.325320 0.758786 0.217386 0.104 Uiso 0.267(5) 1 calc R U P B 2
H51B H 0.342088 0.656781 0.235312 0.104 Uiso 0.267(5) 1 calc R U P B 2
C52 C 0.4213(8) 0.7325(12) 0.3303(10) 0.094(4) Uani 0.267(5) 1 d D U P B 2
H52A H 0.433288 0.795272 0.330265 0.113 Uiso 0.267(5) 1 calc R U P B 2
H52B H 0.468615 0.701527 0.307274 0.113 Uiso 0.267(5) 1 calc R U P B 2
C53 C 0.4137(8) 0.7025(14) 0.4320(10) 0.105(4) Uani 0.267(5) 1 d D U P B 2
H53A H 0.450585 0.737673 0.482015 0.126 Uiso 0.267(5) 1 calc R U P B 2
H53B H 0.430210 0.640951 0.441611 0.126 Uiso 0.267(5) 1 calc R U P B 2
C54 C 0.3188(8) 0.7155(12) 0.4369(10) 0.085(4) Uani 0.267(5) 1 d D U P B 2
H54A H 0.296853 0.668548 0.473958 0.103 Uiso 0.267(5) 1 calc R U P B 2
H54B H 0.308719 0.771875 0.466402 0.103 Uiso 0.267(5) 1 calc R U P B 2
H11 H 0.6455(18) 0.7407(19) 0.669(2) 0.060(8) Uiso 1 1 d . . . . .
H24 H 0.5308(13) 0.5606(14) 0.0973(16) 0.028(5) Uiso 1 1 d . . . . .
H14 H 0.6526(13) 0.5926(14) 0.4635(15) 0.026(5) Uiso 1 1 d . . . . .
H12 H 0.6441(15) 0.8371(17) 0.3478(17) 0.042(6) Uiso 1 1 d . . . . .
C44 C 0.3389(7) 0.7570(7) 0.3630(9) 0.073(3) Uani 0.294(6) 1 d . U P C 3
H44A H 0.299878 0.806780 0.364090 0.087 Uiso 0.294(6) 1 calc R U P C 3
H44B H 0.339963 0.746004 0.293411 0.087 Uiso 0.294(6) 1 calc R U P C 3
O4 O 0.2967(6) 0.6913(5) 0.3898(7) 0.089(3) Uani 0.294(6) 1 d . U P C 3
C41 C 0.3464(10) 0.6663(9) 0.4886(10) 0.086(4) Uani 0.294(6) 1 d . U P C 3
H41A H 0.310271 0.668109 0.539438 0.103 Uiso 0.294(6) 1 calc R U P C 3
H41B H 0.372797 0.608308 0.487633 0.103 Uiso 0.294(6) 1 calc R U P C 3
C42 C 0.413(2) 0.7373(14) 0.5017(18) 0.061(4) Uani 0.294(6) 1 d . U P C 3
H42A H 0.469706 0.711829 0.527892 0.073 Uiso 0.294(6) 1 calc R U P C 3
H42B H 0.399151 0.779178 0.550166 0.073 Uiso 0.294(6) 1 calc R U P C 3
C43 C 0.4192(8) 0.7898(9) 0.3991(11) 0.053(3) Uani 0.294(6) 1 d . U P C 3
H43A H 0.420955 0.853513 0.405725 0.064 Uiso 0.294(6) 1 calc R U P C 3
H43B H 0.464928 0.768561 0.365200 0.064 Uiso 0.294(6) 1 calc R U P C 3
H1 H 0.725(4) 0.374(4) 0.316(4) 0.10(2) Uiso 0.71(5) 1 d . . P D 2
H2 H 0.804(5) 0.454(5) 0.391(5) 0.03(2) Uiso 0.29(5) 1 d . . P D 1
H21 H 0.313(2) 0.5175(18) -0.036(2) 0.056(8) Uiso 1 1 d . . . . .

loop_
_atom_site_aniso_label
_atom_site_aniso_U_11
_atom_site_aniso_U_22
_atom_site_aniso_U_33
_atom_site_aniso_U_23
_atom_site_aniso_U_13
_atom_site_aniso_U_12
O11 0.0437(7) 0.0359(7) 0.0168(6) -0.0007(5) 0.0078(5) 0.0022(6)
O21 0.0278(6) 0.0424(8) 0.0220(6) 0.0002(5) 0.0049(5) -0.0052(5)
O12 0.0411(7) 0.0341(7) 0.0226(6) -0.0018(5) 0.0097(5) 0.0042(6)
O22 0.0251(6) 0.0524(9) 0.0254(7) 0.0024(6) 0.0046(5) -0.0072(6)
O2 0.0304(7) 0.0535(9) 0.0441(8) 0.0066(6) 0.0021(5) 0.0095(6)
N12 0.0236(7) 0.0291(8) 0.0170(6) -0.0007(5) 0.0047(5) -0.0021(5)
N22 0.0246(7) 0.0365(8) 0.0191(7) -0.0007(6) 0.0053(5) -0.0075(6)
N11 0.0364(8) 0.0308(8) 0.0176(7) 0.0011(6) 0.0062(6) -0.0032(6)
O1 0.0725(12) 0.0373(8) 0.0648(11) -0.0066(7) 0.0001(9) 0.0145(8)
N21 0.0317(8) 0.0562(11) 0.0231(8) 0.0046(7) 0.0062(6) -0.0148(7)
C14 0.0228(8) 0.0333(9) 0.0161(7) 0.0021(7) 0.0037(6) -0.0008(7)
C24 0.0264(8) 0.0293(9) 0.0193(8) -0.0028(7) 0.0050(6) -0.0032(7)
C13 0.0251(8) 0.0357(10) 0.0170(8) -0.0009(7) 0.0046(6) -0.0002(7)
C1 0.0214(8) 0.0323(9) 0.0208(8) -0.0035(7) 0.0058(6) -0.0023(7)
C16 0.0241(8) 0.0366(10) 0.0180(8) -0.0010(7) 0.0048(6) 0.0011(7)
C23 0.0266(9) 0.0338(10) 0.0222(8) -0.0018(7) 0.0051(7) -0.0058(7)
C26 0.0279(9) 0.0315(9) 0.0238(8) -0.0017(7) 0.0051(7) -0.0040(7)
C12 0.0399(10) 0.0327(10) 0.0190(8) -0.0001(7) 0.0067(7) -0.0004(8)
C2 0.0327(9) 0.0410(9) 0.0368(10) 0.0027(8) 0.0114(7) 0.0060(8)
C22 0.0295(9) 0.0553(13) 0.0245(9) 0.0027(8) 0.0050(7) -0.0151(9)
C32 0.075(8) 0.064(6) 0.071(6) 0.000(5) -0.004(5) -0.017(5)
C31 0.078(5) 0.064(4) 0.112(6) 0.009(4) 0.023(4) -0.015(4)
O3 0.073(4) 0.073(3) 0.128(5) -0.006(3) 0.030(3) -0.020(3)
C34 0.119(7) 0.106(6) 0.050(4) -0.026(3) 0.000(4) 0.055(5)
C33 0.121(9) 0.062(6) 0.074(5) 0.007(4) 0.019(5) -0.042(5)
O5 0.075(3) 0.074(3) 0.076(3) -0.0001(10) 0.0123(11) -0.0002(10)
C51 0.086(4) 0.086(4) 0.087(4) -0.0001(10) 0.0158(12) 0.0006(10)
C52 0.094(4) 0.094(4) 0.095(4) -0.0001(10) 0.0169(12) -0.0003(10)
C53 0.104(4) 0.105(4) 0.105(4) -0.0003(10) 0.0180(13) 0.0005(10)
C54 0.085(4) 0.085(4) 0.085(4) -0.0002(10) 0.0151(12) 0.0002(10)
C44 0.056(5) 0.066(6) 0.091(6) 0.007(5) 0.000(4) -0.027(4)
O4 0.102(6) 0.065(4) 0.081(5) 0.013(4) -0.040(4) -0.043(4)
C41 0.095(7) 0.080(6) 0.074(6) 0.002(5) -0.015(5) -0.031(5)
C42 0.044(7) 0.059(7) 0.074(7) -0.014(5) -0.004(5) -0.007(5)
C43 0.042(5) 0.040(5) 0.075(6) -0.006(4) 0.003(4) 0.003(4)

loop_
_atom_type_symbol
_atom_type_description
_atom_type_scat_dispersion_real
_atom_type_scat_dispersion_imag
_atom_type_scat_source
C C 0.0181 0.0091 'International Tables Vol C Tables 4.2.6.8 and 6.1.1.4'
H H 0.0000 0.0000 'International Tables Vol C Tables 4.2.6.8 and 6.1.1.4'
N N 0.0311 0.0180 'International Tables Vol C Tables 4.2.6.8 and 6.1.1.4'
O O 0.0492 0.0322 'International Tables Vol C Tables 4.2.6.8 and 6.1.1.4'

loop_
_exptl_crystal_face_index_h
_exptl_crystal_face_index_k
_exptl_crystal_face_index_l
_exptl_crystal_face_perp_dist
-1 1 -2 0.1529
1 1 0 0.1531
-2 1 0 0.1440
0 10 -1 0.0601
3 9 -4 0.0521
6 5 -6 0.0562
5 -9 0 0.0847
2 -10 -3 0.0206
-2 -10 2 0.0313
-1 0 -1 0.1646
-1 -2 1 0.0495
-2 0 -1 0.1581
-6 -5 6 0.0623
-7 -2 7 0.0792
-2 1 -2 0.1636
7 -1 -8 0.0338
-1 1 1 0.0888

loop_
_geom_angle_atom_site_label_1
_geom_angle_atom_site_label_2
_geom_angle_atom_site_label_3
_geom_angle
_geom_angle_site_symmetry_1
_geom_angle_site_symmetry_3
_geom_angle_publ_flag
C16 O11 H11 108.9(18) . . ?
C26 O21 H21 110.6(19) . . ?
C2 O2 H2 105(4) . . ?
N11 N12 C1 118.85(13) . . ?
C14 N12 N11 111.68(14) . . ?
C14 N12 C1 128.99(15) . . ?
N21 N22 C1 118.22(14) . . ?
C24 N22 N21 113.18(14) . . ?
C24 N22 C1 128.22(15) . . ?
C12 N11 N12 105.28(14) . . ?
C2 O1 H1 109(3) . . ?
C22 N21 N22 103.95(15) . . ?
N12 C14 C13 106.71(15) . . ?
N12 C14 H14 121.7(13) . . ?
C13 C14 H14 131.6(13) . . ?
N22 C24 C23 106.19(15) . . ?
N22 C24 H24 121.8(12) . . ?
C23 C24 H24 132.0(12) . . ?
C14 C13 C16 128.66(16) . . ?
C14 C13 C12 105.47(15) . . ?
C12 C13 C16 125.86(17) . . ?
N12 C1 N22 110.20(13) . . ?
N12 C1 H1A 107.8 . . ?
N12 C1 C2 111.63(14) . . ?
N22 C1 H1A 107.8 . . ?
N22 C1 C2 111.48(15) . . ?
C2 C1 H1A 107.8 . . ?
O11 C16 C13 112.87(16) . . ?
O12 C16 O11 124.27(16) . . ?
O12 C16 C13 122.86(16) . . ?
C24 C23 C26 127.69(16) . . ?
C24 C23 C22 104.90(15) . . ?
C22 C23 C26 127.36(16) . . ?
O21 C26 C23 114.79(15) . . ?
O22 C26 O21 123.45(17) . . ?
O22 C26 C23 121.76(16) . . ?
N11 C12 C13 110.84(17) . . ?
N11 C12 H12 122.5(14) . . ?
C13 C12 H12 126.7(14) . . ?
O2 C2 O1 126.2(2) . . ?
O2 C2 C1 119.68(19) . . ?
O1 C2 C1 114.00(18) . . ?
N21 C22 C23 111.77(16) . . ?
N21 C22 H22 124.1 . . ?
C23 C22 H22 124.1 . . ?
H32A C32 H32B 109.4 . . ?
C31 C32 H32A 111.7 . . ?
C31 C32 H32B 111.7 . . ?
C31 C32 C33 100.5(11) . . ?
C33 C32 H32A 111.7 . . ?
C33 C32 H32B 111.7 . . ?
C32 C31 H31A 110.2 . . ?
C32 C31 H31B 110.2 . . ?
H31A C31 H31B 108.5 . . ?
O3 C31 C32 107.7(9) . . ?
O3 C31 H31A 110.2 . . ?
O3 C31 H31B 110.2 . . ?
C31 O3 C34 107.8(6) . . ?
O3 C34 H34A 111.4 . . ?
O3 C34 H34B 111.4 . . ?
O3 C34 C33 101.9(6) . . ?
H34A C34 H34B 109.3 . . ?
C33 C34 H34A 111.4 . . ?
C33 C34 H34B 111.4 . . ?
C32 C33 C34 110.4(9) . . ?
C32 C33 H33A 109.6 . . ?
C32 C33 H33B 109.6 . . ?
C34 C33 H33A 109.6 . . ?
C34 C33 H33B 109.6 . . ?
H33A C33 H33B 108.1 . . ?
C51 O5 C54 114.7(10) . . ?
O5 C51 H51A 111.1 . . ?
O5 C51 H51B 111.1 . . ?
O5 C51 C52 103.4(9) . . ?
H51A C51 H51B 109.0 . . ?
C52 C51 H51A 111.1 . . ?
C52 C51 H51B 111.1 . . ?
C51 C52 H52A 110.3 . . ?
C51 C52 H52B 110.3 . . ?
C51 C52 C53 107.1(10) . . ?
H52A C52 H52B 108.6 . . ?
C53 C52 H52A 110.3 . . ?
C53 C52 H52B 110.3 . . ?
C52 C53 H53A 110.9 . . ?
C52 C53 H53B 110.9 . . ?
C52 C53 C54 104.1(9) . . ?
H53A C53 H53B 109.0 . . ?
C54 C53 H53A 110.9 . . ?
C54 C53 H53B 110.9 . . ?
O5 C54 C53 101.4(9) . . ?
O5 C54 H54A 111.5 . . ?
O5 C54 H54B 111.5 . . ?
C53 C54 H54A 111.5 . . ?
C53 C54 H54B 111.5 . . ?
H54A C54 H54B 109.3 . . ?
H44A C44 H44B 105.6 . . ?
O4 C44 H44A 104.3 . . ?
O4 C44 H44B 104.3 . . ?
O4 C44 C43 131.9(12) . . ?
C43 C44 H44A 104.3 . . ?
C43 C44 H44B 104.3 . . ?
C44 O4 C41 104.4(8) . . ?
O4 C41 H41A 111.9 . . ?
O4 C41 H41B 111.9 . . ?
H41A C41 H41B 109.6 . . ?
C42 C41 O4 99.4(12) . . ?
C42 C41 H41A 111.9 . . ?
C42 C41 H41B 111.9 . . ?
C41 C42 H42A 108.9 . . ?
C41 C42 H42B 108.9 . . ?
C41 C42 C43 113.4(16) . . ?
H42A C42 H42B 107.7 . . ?
C43 C42 H42A 108.9 . . ?
C43 C42 H42B 108.9 . . ?
C44 C43 C42 86.8(14) . . ?
C44 C43 H43A 114.2 . . ?
C44 C43 H43B 114.2 . . ?
C42 C43 H43A 114.2 . . ?
C42 C43 H43B 114.2 . . ?
H43A C43 H43B 111.4 . . ?

loop_
_geom_bond_atom_site_label_1
_geom_bond_atom_site_label_2
_geom_bond_distance
_geom_bond_site_symmetry_2
_geom_bond_publ_flag
O11 C16 1.322(2) . ?
O11 H11 0.91(3) . ?
O21 C26 1.314(2) . ?
O21 H21 0.89(3) . ?
O12 C16 1.216(2) . ?
O22 C26 1.233(2) . ?
O2 C2 1.232(3) . ?
O2 H2 0.99(8) . ?
N12 N11 1.362(2) . ?
N12 C14 1.350(2) . ?
N12 C1 1.446(2) . ?
N22 N21 1.364(2) . ?
N22 C24 1.341(2) . ?
N22 C1 1.449(2) . ?
N11 C12 1.324(2) . ?
O1 C2 1.275(3) . ?
O1 H1 0.93(6) . ?
N21 C22 1.322(2) . ?
C14 C13 1.371(3) . ?
C14 H14 0.94(2) . ?
C24 C23 1.378(2) . ?
C24 H24 0.95(2) . ?
C13 C16 1.466(2) . ?
C13 C12 1.406(2) . ?
C1 H1A 1.0000 . ?
C1 C2 1.532(3) . ?
C23 C26 1.459(2) . ?
C23 C22 1.412(3) . ?
C12 H12 1.02(3) . ?
C22 H22 0.9500 . ?
C32 H32A 0.9900 . ?
C32 H32B 0.9900 . ?
C32 C31 1.438(13) . ?
C32 C33 1.443(13) . ?
C31 H31A 0.9900 . ?
C31 H31B 0.9900 . ?
C31 O3 1.386(9) . ?
O3 C34 1.425(9) . ?
C34 H34A 0.9900 . ?
C34 H34B 0.9900 . ?
C34 C33 1.483(10) . ?
C33 H33A 0.9900 . ?
C33 H33B 0.9900 . ?
O5 C51 1.445(12) . ?
O5 C54 1.462(12) . ?
C51 H51A 0.9900 . ?
C51 H51B 0.9900 . ?
C51 C52 1.451(12) . ?
C52 H52A 0.9900 . ?
C52 H52B 0.9900 . ?
C52 C53 1.520(12) . ?
C53 H53A 0.9900 . ?
C53 H53B 0.9900 . ?
C53 C54 1.532(12) . ?
C54 H54A 0.9900 . ?
C54 H54B 0.9900 . ?
C44 H44A 0.9900 . ?
C44 H44B 0.9900 . ?
C44 O4 1.309(13) . ?
C44 C43 1.379(16) . ?
O4 C41 1.512(14) . ?
C41 H41A 0.9900 . ?
C41 H41B 0.9900 . ?
C41 C42 1.51(3) . ?
C42 H42A 0.9900 . ?
C42 H42B 0.9900 . ?
C42 C43 1.67(3) . ?
C43 H43A 0.9900 . ?
C43 H43B 0.9900 . ?

loop_
_geom_torsion_atom_site_label_1
_geom_torsion_atom_site_label_2
_geom_torsion_atom_site_label_3
_geom_torsion_atom_site_label_4
_geom_torsion
_geom_torsion_site_symmetry_1
_geom_torsion_site_symmetry_2
_geom_torsion_site_symmetry_3
_geom_torsion_site_symmetry_4
_geom_torsion_publ_flag
N12 N11 C12 C13 -1.1(2) . . . . ?
N12 C14 C13 C16 -178.36(16) . . . . ?
N12 C14 C13 C12 0.31(19) . . . . ?
N12 C1 C2 O2 -22.6(2) . . . . ?
N12 C1 C2 O1 160.92(17) . . . . ?
N22 N21 C22 C23 -0.1(2) . . . . ?
N22 C24 C23 C26 177.68(18) . . . . ?
N22 C24 C23 C22 0.0(2) . . . . ?
N22 C1 C2 O2 -146.29(18) . . . . ?
N22 C1 C2 O1 37.2(2) . . . . ?
N11 N12 C14 C13 -1.02(19) . . . . ?
N11 N12 C1 N22 -92.40(17) . . . . ?
N11 N12 C1 C2 143.15(15) . . . . ?
N21 N22 C24 C23 0.0(2) . . . . ?
N21 N22 C1 N12 -65.9(2) . . . . ?
N21 N22 C1 C2 58.6(2) . . . . ?
C14 N12 N11 C12 1.32(19) . . . . ?
C14 N12 C1 N22 78.9(2) . . . . ?
C14 N12 C1 C2 -45.6(2) . . . . ?
C14 C13 C16 O11 -0.3(3) . . . . ?
C14 C13 C16 O12 179.86(17) . . . . ?
C14 C13 C12 N11 0.5(2) . . . . ?
C24 N22 N21 C22 0.0(2) . . . . ?
C24 N22 C1 N12 106.5(2) . . . . ?
C24 N22 C1 C2 -128.97(19) . . . . ?
C24 C23 C26 O21 5.5(3) . . . . ?
C24 C23 C26 O22 -174.03(19) . . . . ?
C24 C23 C22 N21 0.1(2) . . . . ?
C1 N12 N11 C12 174.02(15) . . . . ?
C1 N12 C14 C13 -172.79(15) . . . . ?
C1 N22 N21 C22 173.59(17) . . . . ?
C1 N22 C24 C23 -172.76(17) . . . . ?
C16 C13 C12 N11 179.22(16) . . . . ?
C26 C23 C22 N21 -177.66(19) . . . . ?
C12 C13 C16 O11 -178.72(16) . . . . ?
C12 C13 C16 O12 1.5(3) . . . . ?
C22 C23 C26 O21 -177.26(19) . . . . ?
C22 C23 C26 O22 3.2(3) . . . . ?
C32 C31 O3 C34 35.1(14) . . . . ?
C31 C32 C33 C34 19(2) . . . . ?
C31 O3 C34 C33 -21.0(11) . . . . ?
O3 C34 C33 C32 0.4(17) . . . . ?
C33 C32 C31 O3 -32.4(19) . . . . ?
O5 C51 C52 C53 25.1(18) . . . . ?
C51 O5 C54 C53 -9.5(17) . . . . ?
C51 C52 C53 C54 -32(2) . . . . ?
C52 C53 C54 O5 23.9(18) . . . . ?
C54 O5 C51 C52 -9.6(17) . . . . ?
C44 O4 C41 C42 4.1(18) . . . . ?
O4 C44 C43 C42 -19.9(19) . . . . ?
O4 C41 C42 C43 -15(2) . . . . ?
C41 C42 C43 C44 18.7(19) . . . . ?
C43 C44 O4 C41 13(2) . . . . ?

loop_
_exptl_oxdiff_crystal_face_indexfrac_h
_exptl_oxdiff_crystal_face_indexfrac_k
_exptl_oxdiff_crystal_face_indexfrac_l
_exptl_oxdiff_crystal_face_x
_exptl_oxdiff_crystal_face_y
_exptl_oxdiff_crystal_face_z
-1.0000 1.0000 -2.0000 0.0061 0.0100 0.2785
1.0000 1.0000 0.0000 -0.1354 -0.0353 -0.0094
-2.0000 1.0000 -0.0000 0.0151 0.1806 0.1271
0.1666 9.9633 -1.1726 -0.8333 0.2951 0.4675
3.0217 8.9485 -3.5761 -0.8405 -0.0661 0.5377
6.1403 5.4498 -6.2391 -0.6440 -0.5500 0.5319
5.1911 -8.6102 0.1046 0.4712 -0.6837 -0.5572
1.7039 -9.5623 -2.5654 0.7823 -0.5993 -0.1700
-1.9289 -9.6739 2.0429 0.8791 -0.1147 -0.4626
-1.0000 -0.0000 -1.0000 0.0708 0.0227 0.1440
-1.0000 -2.0000 1.0000 0.2000 0.0480 -0.1252
-2.0000 0.0000 -1.0000 0.1209 0.0946 0.1895
-5.9409 -5.4618 6.3678 0.6323 0.5415 -0.5540
-6.8170 -2.1470 7.4722 0.3710 0.7804 -0.5033
-2.0000 1.0000 -2.0000 0.0563 0.0819 0.3240
7.0532 -0.9191 -7.5459 -0.1201 -0.9133 0.3891
-1.0000 1.0000 1.0000 -0.0557 0.1579 -0.0169
